data_4023860
loop_
_publ_author_name
'M. Arunachalam'
'I. Ravikumar'
'Pradyut Ghosh'

_publ_section_title
;
 A New Hexaaza Bicyclic Cyclophane with Dual Binding Sites
;
_journal_name_full 'Journal of Organic Chemistry'
_journal_page_first 9144
_journal_page_last 9147
_journal_paper_doi 10.1021/jo801762b
_journal_volume 73
_journal_year 2008
_chemical_formula_sum 'C48 H66 I6 N6 O3'
_chemical_formula_weight 1536.47
_chemical_name_systematic
; 
 ? 
;
_space_group_IT_number 14
_symmetry_cell_setting monoclinic
_symmetry_space_group_name_Hall '-P 2yn'
_symmetry_space_group_name_H-M 'P 1 21/n 1'
_atom_sites_solution_hydrogens geom
_atom_sites_solution_primary direct
_atom_sites_solution_secondary difmap
_audit_creation_method SHELXL-97
_cell_angle_alpha 90.00
_cell_angle_beta 92.078(2)
_cell_angle_gamma 90.00
_cell_formula_units_Z 4
_cell_length_a 11.8913(15)
_cell_length_b 12.9733(17)
_cell_length_c 39.452(5)
_cell_measurement_temperature 100(2)
_cell_volume 6082.3(14)
_computing_cell_refinement 'BRUKER AXS SMART 3'
_computing_data_collection 'BRUKER AXS SMART 3'
_computing_data_reduction 'BRUKER AXS SAINT'
_computing_molecular_graphics 'BRUKER SHELXTL'
_computing_publication_material 'MERCURY 1.4'
_computing_structure_refinement 'SHELXL-97 (Sheldrick, 1997)'
_computing_structure_solution 'SHELXS-97 (Sheldrick, 1990)'
_diffrn_ambient_temperature 100(2)
_diffrn_detector_area_resol_mean 3
_diffrn_measured_fraction_theta_full 0.966
_diffrn_measured_fraction_theta_max 0.966
_diffrn_measurement_device_type 'BRUKER CCD AREA DETECTOR'
_diffrn_measurement_method 'OMEGA SCAN'
_diffrn_radiation_monochromator graphite
_diffrn_radiation_source 'fine-focus sealed tube'
_diffrn_radiation_type MoK\a
_diffrn_radiation_wavelength 0.71073
_diffrn_reflns_av_R_equivalents 0.0378
_diffrn_reflns_av_sigmaI/netI 0.0644
_diffrn_reflns_limit_h_max 14
_diffrn_reflns_limit_h_min -14
_diffrn_reflns_limit_k_max 15
_diffrn_reflns_limit_k_min -16
_diffrn_reflns_limit_l_max 42
_diffrn_reflns_limit_l_min -50
_diffrn_reflns_number 26758
_diffrn_reflns_theta_full 27.00
_diffrn_reflns_theta_max 27.00
_diffrn_reflns_theta_min 1.65
_exptl_absorpt_coefficient_mu 3.103
_exptl_absorpt_correction_T_max 0.7071
_exptl_absorpt_correction_T_min 0.3699
_exptl_absorpt_correction_type multi-scan
_exptl_absorpt_process_details SADABS
_exptl_crystal_colour 'PALE BROWN'
_exptl_crystal_density_diffrn 1.678
_exptl_crystal_density_method 'not measured'
_exptl_crystal_description BLOCK
_exptl_crystal_F_000 2952
_exptl_crystal_size_max 0.40
_exptl_crystal_size_mid 0.20
_exptl_crystal_size_min 0.12
_refine_diff_density_max 1.994
_refine_diff_density_min -1.586
_refine_diff_density_rms 0.144
_refine_ls_extinction_method none
_refine_ls_goodness_of_fit_ref 1.149
_refine_ls_hydrogen_treatment constr
_refine_ls_matrix_type full
_refine_ls_number_parameters 572
_refine_ls_number_reflns 12828
_refine_ls_number_restraints 0
_refine_ls_restrained_S_all 1.149
_refine_ls_R_factor_all 0.1018
_refine_ls_R_factor_gt 0.0665
_refine_ls_shift/su_max 0.027
_refine_ls_shift/su_mean 0.000
_refine_ls_structure_factor_coef Fsqd
_refine_ls_weighting_details 'calc w=1/[\s^2^(Fo^2^)+(0.1000P)^2^+0.8425P] where P=(Fo^2^+2Fc^2^)/3'
_refine_ls_weighting_scheme calc
_refine_ls_wR_factor_gt 0.1884
_refine_ls_wR_factor_ref 0.2055
_reflns_number_gt 8435
_reflns_number_total 12828
_reflns_threshold_expression >2sigma(I)
_cod_data_source_file jo801762b_si_002.cif
_cod_data_source_block arun35_0m
_cod_depositor_comments
;
The following automatic conversions were performed:
'_symmetry_cell_setting' value 'MONOCLINIC' changed to 'monoclinic'
according to '/home/saulius/struct/CIF-dictionaries/cif_core.dic'
dictionary named 'cif_core.dic' version 2.4.1 from
2010-06-29.

'_exptl_absorpt_correction_type' value 'MULTI-SCAN' changed
to 'multi-scan' according to
'/home/saulius/struct/CIF-dictionaries/cif_core.dic' dictionary named
'cif_core.dic' version 2.4.1 from 2010-06-29.

Automatic conversion script
Id: cif_fix_enum 1527 2010-12-29 10:47:43Z saulius 
;
_cod_original_sg_symbol_H-M 'P 21/n'
_cod_database_code 4023860

loop_
_symmetry_equiv_pos_as_xyz
'x, y, z'
'-x+1/2, y+1/2, -z+1/2'
'-x, -y, -z'
'x-1/2, -y-1/2, z-1/2'

loop_
_atom_site_label
_atom_site_type_symbol
_atom_site_fract_x
_atom_site_fract_y
_atom_site_fract_z
_atom_site_U_iso_or_equiv
_atom_site_adp_type
_atom_site_occupancy
_atom_site_symmetry_multiplicity
_atom_site_calc_flag
_atom_site_refinement_flags
_atom_site_disorder_assembly
_atom_site_disorder_group
I1 I 0.84327(5) 0.50590(4) 0.215967(16) 0.04678(17) Uani 1 1 d . . .
I2 I 0.22263(5) 0.51220(5) 0.226115(19) 0.0550(2) Uani 1 1 d . . .
I3 I 0.00441(5) 0.23235(5) 0.160892(16) 0.05386(19) Uani 1 1 d . . .
I4 I 0.52234(6) 0.50516(5) 0.13505(2) 0.0675(2) Uani 1 1 d . . .
I5 I 0.49584(8) 0.39800(8) 0.40381(2) 0.0900(3) Uani 1 1 d . . .
I6 I 0.33288(10) 0.79346(9) 0.02355(2) 0.1053(4) Uani 1 1 d . . .
C1 C 0.2786(7) 0.0485(7) 0.1560(2) 0.043(2) Uani 1 1 d . . .
H1A H 0.2385 0.1127 0.1556 0.064 Uiso 1 1 calc R . .
H1B H 0.2886 0.0252 0.1790 0.064 Uiso 1 1 calc R . .
H1C H 0.2363 -0.0019 0.1431 0.064 Uiso 1 1 calc R . .
C2 C 0.3944(6) 0.0635(6) 0.14047(19) 0.0325(17) Uani 1 1 d . . .
C3 C 0.4910(6) 0.0599(5) 0.16123(18) 0.0283(16) Uani 1 1 d . . .
C4 C 0.4813(8) 0.0399(6) 0.1989(2) 0.0398(19) Uani 1 1 d . . .
H4A H 0.5522 0.0129 0.2080 0.048 Uiso 1 1 calc R . .
H4B H 0.4238 -0.0118 0.2022 0.048 Uiso 1 1 calc R . .
N5 N 0.4515(6) 0.1377(5) 0.21811(17) 0.0391(16) Uani 1 1 d . . .
H5A H 0.3920 0.1678 0.2074 0.047 Uiso 1 1 calc R . .
H5B H 0.4303 0.1198 0.2390 0.047 Uiso 1 1 calc R . .
C6 C 0.5432(7) 0.2140(6) 0.2216(2) 0.0376(18) Uani 1 1 d . . .
H6A H 0.5556 0.2441 0.1995 0.045 Uiso 1 1 calc R . .
H6B H 0.6118 0.1788 0.2290 0.045 Uiso 1 1 calc R . .
C7 C 0.5203(6) 0.2988(6) 0.24614(19) 0.0297(16) Uani 1 1 d . . .
C8 C 0.4908(6) 0.2765(6) 0.2794(2) 0.0369(19) Uani 1 1 d . . .
H8 H 0.4767 0.2088 0.2857 0.044 Uiso 1 1 calc R . .
C9 C 0.4826(6) 0.3543(6) 0.3028(2) 0.0354(18) Uani 1 1 d . . .
H9 H 0.4625 0.3389 0.3248 0.042 Uiso 1 1 calc R . .
C10 C 0.5039(6) 0.4542(7) 0.2940(2) 0.0391(19) Uani 1 1 d . . .
H10 H 0.4998 0.5060 0.3103 0.047 Uiso 1 1 calc R . .
C11 C 0.5318(6) 0.4794(6) 0.2608(2) 0.0340(17) Uani 1 1 d . . .
C12 C 0.5374(6) 0.4002(6) 0.2372(2) 0.0346(18) Uani 1 1 d . . .
H12 H 0.5530 0.4160 0.2149 0.042 Uiso 1 1 calc R . .
C13 C 0.5555(7) 0.5884(6) 0.2510(2) 0.0397(19) Uani 1 1 d . . .
H13A H 0.6184 0.6138 0.2650 0.048 Uiso 1 1 calc R . .
H13B H 0.5776 0.5898 0.2276 0.048 Uiso 1 1 calc R . .
N14 N 0.4585(5) 0.6581(5) 0.25480(15) 0.0323(14) Uani 1 1 d . . .
H14A H 0.4403 0.6585 0.2767 0.039 Uiso 1 1 calc R . .
H14B H 0.3994 0.6321 0.2427 0.039 Uiso 1 1 calc R . .
C15 C 0.4768(7) 0.7699(6) 0.24347(19) 0.0363(18) Uani 1 1 d . . .
H15A H 0.4098 0.8098 0.2477 0.044 Uiso 1 1 calc R . .
H15B H 0.5387 0.7995 0.2569 0.044 Uiso 1 1 calc R . .
C16 C 0.5024(6) 0.7773(5) 0.20631(19) 0.0317(17) Uani 1 1 d . . .
C17 C 0.6129(6) 0.7795(5) 0.1960(2) 0.0321(17) Uani 1 1 d . . .
C18 C 0.7135(7) 0.7840(7) 0.2214(2) 0.0404(19) Uani 1 1 d . . .
H18A H 0.7415 0.7156 0.2256 0.061 Uiso 1 1 calc R . .
H18B H 0.6902 0.8138 0.2423 0.061 Uiso 1 1 calc R . .
H18C H 0.7719 0.8256 0.2122 0.061 Uiso 1 1 calc R . .
C19 C 0.6351(6) 0.7815(5) 0.1616(2) 0.0322(17) Uani 1 1 d . . .
C20 C 0.7525(7) 0.7687(7) 0.1503(3) 0.048(2) Uani 1 1 d . . .
H20A H 0.8050 0.7982 0.1670 0.057 Uiso 1 1 calc R . .
H20B H 0.7614 0.8044 0.1290 0.057 Uiso 1 1 calc R . .
N21 N 0.7772(5) 0.6532(5) 0.14597(18) 0.0406(16) Uani 1 1 d . . .
H21A H 0.7833 0.6244 0.1667 0.049 Uiso 1 1 calc R . .
H21B H 0.7175 0.6241 0.1350 0.049 Uiso 1 1 calc R . .
C22 C 0.8801(7) 0.6262(7) 0.1273(3) 0.049(2) Uani 1 1 d . . .
H22A H 0.9328 0.5899 0.1423 0.059 Uiso 1 1 calc R . .
H22B H 0.9162 0.6888 0.1197 0.059 Uiso 1 1 calc R . .
C23 C 0.8495(7) 0.5588(7) 0.0968(2) 0.047(2) Uani 1 1 d . . .
C24 C 0.8144(9) 0.6059(8) 0.0670(3) 0.059(3) Uani 1 1 d . . .
H24 H 0.8128 0.6774 0.0653 0.070 Uiso 1 1 calc R . .
C25 C 0.7824(10) 0.5466(9) 0.0405(3) 0.065(3) Uani 1 1 d . . .
H25 H 0.7579 0.5784 0.0204 0.078 Uiso 1 1 calc R . .
C26 C 0.7845(9) 0.4365(10) 0.0419(3) 0.068(3) Uani 1 1 d . . .
H26 H 0.7643 0.3961 0.0232 0.082 Uiso 1 1 calc R . .
C27 C 0.8185(7) 0.3930(7) 0.0729(2) 0.042(2) Uani 1 1 d . . .
C28 C 0.8536(7) 0.4529(7) 0.0992(2) 0.0411(19) Uani 1 1 d . . .
H28 H 0.8808 0.4223 0.1192 0.049 Uiso 1 1 calc R . .
C29 C 0.8183(8) 0.2751(7) 0.0759(2) 0.047(2) Uani 1 1 d . . .
H29A H 0.8174 0.2451 0.0533 0.057 Uiso 1 1 calc R . .
H29B H 0.8868 0.2530 0.0878 0.057 Uiso 1 1 calc R . .
N30 N 0.7195(6) 0.2369(5) 0.09422(18) 0.0407(16) Uani 1 1 d . . .
H30A H 0.6563 0.2589 0.0833 0.049 Uiso 1 1 calc R . .
H30B H 0.7211 0.2648 0.1151 0.049 Uiso 1 1 calc R . .
C31 C 0.7142(8) 0.1228(7) 0.0975(3) 0.050(2) Uani 1 1 d . . .
H31A H 0.7767 0.0988 0.1119 0.060 Uiso 1 1 calc R . .
H31B H 0.7206 0.0914 0.0753 0.060 Uiso 1 1 calc R . .
C32 C 0.6053(7) 0.0913(6) 0.1124(2) 0.0385(18) Uani 1 1 d . . .
C33 C 0.5982(7) 0.0713(6) 0.1469(2) 0.0359(18) Uani 1 1 d . . .
C34 C 0.7058(7) 0.0632(7) 0.1683(2) 0.047(2) Uani 1 1 d . . .
H34A H 0.7634 0.0322 0.1553 0.070 Uiso 1 1 calc R . .
H34B H 0.6929 0.0216 0.1879 0.070 Uiso 1 1 calc R . .
H34C H 0.7295 0.1309 0.1755 0.070 Uiso 1 1 calc R . .
C35 C 0.5085(8) 0.0866(6) 0.0913(2) 0.043(2) Uani 1 1 d . . .
C36 C 0.5207(11) 0.0888(9) 0.0535(2) 0.069(3) Uani 1 1 d . . .
H36A H 0.4884 0.0273 0.0437 0.104 Uiso 1 1 calc R . .
H36B H 0.5990 0.0923 0.0485 0.104 Uiso 1 1 calc R . .
H36C H 0.4824 0.1480 0.0441 0.104 Uiso 1 1 calc R . .
C37 C 0.4026(7) 0.0755(6) 0.1056(2) 0.0381(18) Uani 1 1 d . . .
C38 C 0.2963(9) 0.0776(7) 0.0825(2) 0.052(2) Uani 1 1 d . . .
H38A H 0.3066 0.0337 0.0630 0.062 Uiso 1 1 calc R . .
H38B H 0.2329 0.0515 0.0947 0.062 Uiso 1 1 calc R . .
N39 N 0.2728(8) 0.1861(7) 0.0710(2) 0.068(3) Uani 1 1 d . . .
H39A H 0.3368 0.2130 0.0633 0.081 Uiso 1 1 calc R . .
H39B H 0.2223 0.1840 0.0535 0.081 Uiso 1 1 calc R . .
C40 C 0.2308(11) 0.2546(9) 0.0965(3) 0.073(3) Uani 1 1 d . . .
H40A H 0.2885 0.2627 0.1143 0.087 Uiso 1 1 calc R . .
H40B H 0.1662 0.2225 0.1065 0.087 Uiso 1 1 calc R . .
C41 C 0.1963(8) 0.3613(7) 0.0837(2) 0.049(2) Uani 1 1 d . . .
C42 C 0.1329(9) 0.3785(7) 0.0538(2) 0.055(2) Uani 1 1 d . . .
H42 H 0.1129 0.3231 0.0400 0.066 Uiso 1 1 calc R . .
C43 C 0.1007(9) 0.4727(8) 0.0450(3) 0.061(3) Uani 1 1 d . . .
H43 H 0.0606 0.4828 0.0246 0.074 Uiso 1 1 calc R . .
C44 C 0.1258(8) 0.5555(8) 0.0655(3) 0.058(3) Uani 1 1 d . . .
H44 H 0.1007 0.6209 0.0593 0.070 Uiso 1 1 calc R . .
C45 C 0.1886(8) 0.5420(7) 0.0956(2) 0.047(2) Uani 1 1 d . . .
C46 C 0.2206(8) 0.4430(7) 0.1045(2) 0.051(2) Uani 1 1 d . . .
H46 H 0.2593 0.4319 0.1251 0.061 Uiso 1 1 calc R . .
C47 C 0.2180(9) 0.6357(8) 0.1181(3) 0.060(3) Uani 1 1 d . . .
H47A H 0.1539 0.6818 0.1185 0.072 Uiso 1 1 calc R . .
H47B H 0.2355 0.6129 0.1411 0.072 Uiso 1 1 calc R . .
N48 N 0.3142(6) 0.6900(5) 0.10498(18) 0.0417(16) Uani 1 1 d . . .
H48A H 0.3019 0.6996 0.0826 0.050 Uiso 1 1 calc R . .
H48B H 0.3752 0.6494 0.1077 0.050 Uiso 1 1 calc R . .
C49 C 0.3402(7) 0.7926(6) 0.1210(2) 0.044(2) Uani 1 1 d . . .
H49A H 0.2726 0.8193 0.1309 0.053 Uiso 1 1 calc R . .
H49B H 0.3622 0.8404 0.1035 0.053 Uiso 1 1 calc R . .
C50 C 0.4326(6) 0.7875(6) 0.1481(2) 0.0346(17) Uani 1 1 d . . .
C51 C 0.4108(6) 0.7819(5) 0.1823(2) 0.0348(18) Uani 1 1 d . . .
C52 C 0.2939(6) 0.7845(7) 0.1941(2) 0.043(2) Uani 1 1 d . . .
H52A H 0.2502 0.8320 0.1805 0.064 Uiso 1 1 calc R . .
H52B H 0.2945 0.8062 0.2174 0.064 Uiso 1 1 calc R . .
H52C H 0.2615 0.7169 0.1922 0.064 Uiso 1 1 calc R . .
C53 C 0.5452(7) 0.7865(6) 0.1370(2) 0.0366(18) Uani 1 1 d . . .
C54 C 0.5708(8) 0.7886(8) 0.1002(2) 0.056(3) Uani 1 1 d . . .
H54A H 0.5721 0.8587 0.0924 0.084 Uiso 1 1 calc R . .
H54B H 0.5140 0.7510 0.0875 0.084 Uiso 1 1 calc R . .
H54C H 0.6429 0.7575 0.0970 0.084 Uiso 1 1 calc R . .
O55 O 0.7160(6) 0.3141(5) 0.16029(17) 0.0589(17) Uani 1 1 d . . .
O56A O 0.2673(12) 0.2665(11) 0.2011(4) 0.057(4) Uiso 0.49 1 d P . .
O56B O 0.2988(13) 0.2831(11) 0.1865(4) 0.061(4) Uiso 0.51 1 d P . .
O57A O 0.4904(8) 0.3341(8) 0.0681(3) 0.063(3) Uiso 0.70 1 d P . .
O57B O 0.475(2) 0.403(2) 0.0398(6) 0.070(7) Uiso 0.30 1 d P . .

loop_
_atom_site_aniso_label
_atom_site_aniso_U_11
_atom_site_aniso_U_22
_atom_site_aniso_U_33
_atom_site_aniso_U_23
_atom_site_aniso_U_13
_atom_site_aniso_U_12
I1 0.0512(3) 0.0352(3) 0.0532(4) 0.0013(2) -0.0090(3) 0.0019(2)
I2 0.0415(3) 0.0390(3) 0.0852(5) -0.0104(3) 0.0101(3) -0.0028(3)
I3 0.0536(4) 0.0605(4) 0.0470(4) 0.0117(3) -0.0045(3) 0.0102(3)
I4 0.0484(4) 0.0481(4) 0.1048(6) -0.0004(4) -0.0163(4) 0.0022(3)
I5 0.1081(7) 0.0940(7) 0.0671(5) -0.0180(4) -0.0064(5) 0.0389(5)
I6 0.1353(9) 0.1381(9) 0.0423(4) 0.0014(5) 0.0007(5) -0.0495(7)
C1 0.037(4) 0.042(5) 0.050(5) 0.001(4) -0.005(4) 0.000(4)
C2 0.034(4) 0.027(4) 0.036(4) -0.005(3) 0.001(3) -0.003(3)
C3 0.031(4) 0.021(4) 0.032(4) -0.006(3) -0.003(3) -0.001(3)
C4 0.056(5) 0.024(4) 0.039(5) -0.006(3) -0.005(4) -0.001(4)
N5 0.042(4) 0.039(4) 0.036(4) -0.009(3) 0.000(3) -0.002(3)
C6 0.039(4) 0.033(4) 0.041(5) -0.006(3) 0.006(4) -0.012(4)
C7 0.028(4) 0.030(4) 0.031(4) -0.002(3) -0.005(3) 0.003(3)
C8 0.027(4) 0.032(4) 0.051(5) 0.006(4) -0.008(3) -0.009(3)
C9 0.029(4) 0.047(5) 0.030(4) 0.004(4) -0.002(3) -0.007(3)
C10 0.032(4) 0.039(5) 0.046(5) -0.014(4) -0.009(4) 0.006(4)
C11 0.035(4) 0.024(4) 0.043(5) 0.002(3) -0.003(3) 0.000(3)
C12 0.028(4) 0.044(5) 0.033(4) 0.005(4) 0.003(3) 0.004(3)
C13 0.052(5) 0.021(4) 0.046(5) 0.001(3) 0.011(4) 0.001(4)
N14 0.036(3) 0.033(4) 0.028(3) -0.008(3) 0.003(3) -0.008(3)
C15 0.038(4) 0.035(4) 0.036(4) -0.009(3) -0.009(3) 0.004(3)
C16 0.036(4) 0.020(4) 0.038(4) -0.002(3) -0.007(3) 0.002(3)
C17 0.027(4) 0.020(4) 0.049(5) -0.003(3) -0.010(3) 0.000(3)
C18 0.035(4) 0.042(5) 0.044(5) -0.003(4) -0.005(4) -0.001(4)
C19 0.036(4) 0.014(3) 0.047(5) -0.002(3) 0.007(3) -0.003(3)
C20 0.036(4) 0.045(5) 0.062(6) -0.001(4) 0.003(4) 0.000(4)
N21 0.037(4) 0.039(4) 0.046(4) 0.002(3) 0.007(3) -0.008(3)
C22 0.030(4) 0.043(5) 0.076(7) -0.004(5) 0.005(4) -0.004(4)
C23 0.034(4) 0.054(6) 0.054(6) -0.001(4) 0.010(4) -0.003(4)
C24 0.072(7) 0.047(6) 0.058(6) 0.020(5) 0.020(5) 0.007(5)
C25 0.092(8) 0.056(7) 0.046(6) 0.020(5) -0.002(5) 0.004(6)
C26 0.072(7) 0.095(9) 0.038(5) -0.010(5) -0.002(5) 0.007(7)
C27 0.042(5) 0.041(5) 0.043(5) 0.003(4) 0.009(4) 0.003(4)
C28 0.050(5) 0.037(5) 0.037(5) -0.001(4) 0.015(4) 0.000(4)
C29 0.049(5) 0.053(6) 0.040(5) -0.005(4) 0.006(4) -0.002(4)
N30 0.048(4) 0.033(4) 0.042(4) -0.008(3) 0.018(3) 0.000(3)
C31 0.054(5) 0.037(5) 0.061(6) -0.008(4) 0.011(5) -0.006(4)
C32 0.041(4) 0.025(4) 0.051(5) -0.002(4) 0.008(4) -0.001(3)
C33 0.041(4) 0.020(4) 0.047(5) -0.001(3) -0.002(4) -0.001(3)
C34 0.035(4) 0.048(5) 0.056(6) 0.004(4) -0.001(4) 0.007(4)
C35 0.060(6) 0.034(5) 0.035(4) 0.003(4) 0.004(4) 0.000(4)
C36 0.096(8) 0.073(7) 0.040(5) -0.006(5) 0.015(5) -0.013(7)
C37 0.046(5) 0.034(4) 0.035(4) -0.007(3) 0.001(4) -0.004(4)
C38 0.075(7) 0.044(5) 0.036(5) -0.004(4) -0.016(4) 0.006(5)
N39 0.079(6) 0.074(6) 0.048(5) -0.003(4) -0.026(4) 0.024(5)
C40 0.094(9) 0.069(7) 0.054(6) 0.003(6) -0.001(6) 0.024(7)
C41 0.057(6) 0.046(5) 0.043(5) 0.011(4) -0.009(4) -0.001(4)
C42 0.073(7) 0.039(5) 0.053(6) -0.002(4) -0.010(5) -0.007(5)
C43 0.058(6) 0.067(7) 0.058(6) 0.014(5) -0.019(5) 0.004(5)
C44 0.061(6) 0.043(6) 0.070(7) 0.016(5) -0.003(5) -0.001(5)
C45 0.054(5) 0.040(5) 0.047(5) 0.002(4) 0.000(4) -0.007(4)
C46 0.055(6) 0.051(6) 0.047(5) 0.001(4) -0.004(4) -0.001(5)
C47 0.073(7) 0.044(6) 0.064(7) -0.002(5) 0.014(5) -0.008(5)
N48 0.039(4) 0.039(4) 0.047(4) -0.003(3) -0.004(3) 0.004(3)
C49 0.041(5) 0.032(5) 0.059(6) -0.005(4) -0.005(4) 0.000(4)
C50 0.039(4) 0.023(4) 0.041(4) -0.004(3) -0.007(3) 0.004(3)
C51 0.039(4) 0.014(3) 0.051(5) -0.005(3) -0.005(4) -0.006(3)
C52 0.029(4) 0.044(5) 0.055(5) -0.001(4) 0.000(4) -0.001(4)
C53 0.043(4) 0.027(4) 0.039(4) 0.001(3) 0.000(4) 0.003(3)
C54 0.054(6) 0.066(7) 0.050(6) 0.006(5) 0.020(4) 0.006(5)
O55 0.070(4) 0.049(4) 0.058(4) -0.007(3) 0.011(3) -0.004(3)

loop_
_atom_type_symbol
_atom_type_description
_atom_type_scat_dispersion_real
_atom_type_scat_dispersion_imag
_atom_type_scat_source
C C 0.0033 0.0016 'International Tables Vol C Tables 4.2.6.8 and 6.1.1.4'
H H 0.0000 0.0000 'International Tables Vol C Tables 4.2.6.8 and 6.1.1.4'
N N 0.0061 0.0033 'International Tables Vol C Tables 4.2.6.8 and 6.1.1.4'
O O 0.0106 0.0060 'International Tables Vol C Tables 4.2.6.8 and 6.1.1.4'
I I -0.4742 1.8119 'International Tables Vol C Tables 4.2.6.8 and 6.1.1.4'

loop_
_geom_angle_atom_site_label_1
_geom_angle_atom_site_label_2
_geom_angle_atom_site_label_3
_geom_angle
_geom_angle_site_symmetry_1
_geom_angle_site_symmetry_3
_geom_angle_publ_flag
C2 C1 H1A 109.5 . . ?
C2 C1 H1B 109.5 . . ?
H1A C1 H1B 109.5 . . ?
C2 C1 H1C 109.5 . . ?
H1A C1 H1C 109.5 . . ?
H1B C1 H1C 109.5 . . ?
C3 C2 C37 120.1(7) . . ?
C3 C2 C1 119.6(7) . . ?
C37 C2 C1 120.2(7) . . ?
C2 C3 C33 119.8(7) . . ?
C2 C3 C4 119.5(7) . . ?
C33 C3 C4 120.6(7) . . ?
C3 C4 N5 111.8(6) . . ?
C3 C4 H4A 109.2 . . ?
N5 C4 H4A 109.2 . . ?
C3 C4 H4B 109.2 . . ?
N5 C4 H4B 109.2 . . ?
H4A C4 H4B 107.9 . . ?
C6 N5 C4 114.8(6) . . ?
C6 N5 H5A 108.6 . . ?
C4 N5 H5A 108.6 . . ?
C6 N5 H5B 108.6 . . ?
C4 N5 H5B 108.6 . . ?
H5A N5 H5B 107.5 . . ?
N5 C6 C7 113.7(6) . . ?
N5 C6 H6A 108.8 . . ?
C7 C6 H6A 108.8 . . ?
N5 C6 H6B 108.8 . . ?
C7 C6 H6B 108.8 . . ?
H6A C6 H6B 107.7 . . ?
C12 C7 C8 118.7(7) . . ?
C12 C7 C6 120.3(7) . . ?
C8 C7 C6 120.8(7) . . ?
C9 C8 C7 120.3(7) . . ?
C9 C8 H8 119.9 . . ?
C7 C8 H8 119.9 . . ?
C10 C9 C8 120.6(8) . . ?
C10 C9 H9 119.7 . . ?
C8 C9 H9 119.7 . . ?
C9 C10 C11 120.6(7) . . ?
C9 C10 H10 119.7 . . ?
C11 C10 H10 119.7 . . ?
C12 C11 C10 118.3(7) . . ?
C12 C11 C13 120.8(7) . . ?
C10 C11 C13 121.0(7) . . ?
C7 C12 C11 121.5(7) . . ?
C7 C12 H12 119.2 . . ?
C11 C12 H12 119.2 . . ?
N14 C13 C11 113.4(7) . . ?
N14 C13 H13A 108.9 . . ?
C11 C13 H13A 108.9 . . ?
N14 C13 H13B 108.9 . . ?
C11 C13 H13B 108.9 . . ?
H13A C13 H13B 107.7 . . ?
C13 N14 C15 115.4(6) . . ?
C13 N14 H14A 108.4 . . ?
C15 N14 H14A 108.4 . . ?
C13 N14 H14B 108.4 . . ?
C15 N14 H14B 108.4 . . ?
H14A N14 H14B 107.5 . . ?
C16 C15 N14 112.2(6) . . ?
C16 C15 H15A 109.2 . . ?
N14 C15 H15A 109.2 . . ?
C16 C15 H15B 109.2 . . ?
N14 C15 H15B 109.2 . . ?
H15A C15 H15B 107.9 . . ?
C17 C16 C51 121.0(7) . . ?
C17 C16 C15 120.7(7) . . ?
C51 C16 C15 118.2(7) . . ?
C19 C17 C16 120.1(7) . . ?
C19 C17 C18 117.7(7) . . ?
C16 C17 C18 122.2(7) . . ?
C17 C18 H18A 109.5 . . ?
C17 C18 H18B 109.5 . . ?
H18A C18 H18B 109.5 . . ?
C17 C18 H18C 109.5 . . ?
H18A C18 H18C 109.5 . . ?
H18B C18 H18C 109.5 . . ?
C17 C19 C53 120.2(7) . . ?
C17 C19 C20 120.2(7) . . ?
C53 C19 C20 119.4(8) . . ?
C19 C20 N21 109.1(7) . . ?
C19 C20 H20A 109.9 . . ?
N21 C20 H20A 109.9 . . ?
C19 C20 H20B 109.9 . . ?
N21 C20 H20B 109.9 . . ?
H20A C20 H20B 108.3 . . ?
C22 N21 C20 116.5(7) . . ?
C22 N21 H21A 108.2 . . ?
C20 N21 H21A 108.2 . . ?
C22 N21 H21B 108.2 . . ?
C20 N21 H21B 108.2 . . ?
H21A N21 H21B 107.3 . . ?
N21 C22 C23 110.4(7) . . ?
N21 C22 H22A 109.6 . . ?
C23 C22 H22A 109.6 . . ?
N21 C22 H22B 109.6 . . ?
C23 C22 H22B 109.6 . . ?
H22A C22 H22B 108.1 . . ?
C24 C23 C28 120.7(9) . . ?
C24 C23 C22 118.5(9) . . ?
C28 C23 C22 120.8(8) . . ?
C25 C24 C23 118.6(9) . . ?
C25 C24 H24 120.7 . . ?
C23 C24 H24 120.7 . . ?
C24 C25 C26 122.6(9) . . ?
C24 C25 H25 118.7 . . ?
C26 C25 H25 118.7 . . ?
C27 C26 C25 116.3(9) . . ?
C27 C26 H26 121.9 . . ?
C25 C26 H26 121.8 . . ?
C28 C27 C26 120.9(9) . . ?
C28 C27 C29 121.0(8) . . ?
C26 C27 C29 118.1(9) . . ?
C27 C28 C23 120.8(8) . . ?
C27 C28 H28 119.6 . . ?
C23 C28 H28 119.6 . . ?
N30 C29 C27 112.0(7) . . ?
N30 C29 H29A 109.2 . . ?
C27 C29 H29A 109.2 . . ?
N30 C29 H29B 109.2 . . ?
C27 C29 H29B 109.2 . . ?
H29A C29 H29B 107.9 . . ?
C29 N30 C31 114.2(7) . . ?
C29 N30 H30A 108.7 . . ?
C31 N30 H30A 108.7 . . ?
C29 N30 H30B 108.7 . . ?
C31 N30 H30B 108.7 . . ?
H30A N30 H30B 107.6 . . ?
N30 C31 C32 110.2(7) . . ?
N30 C31 H31A 109.6 . . ?
C32 C31 H31A 109.6 . . ?
N30 C31 H31B 109.6 . . ?
C32 C31 H31B 109.6 . . ?
H31A C31 H31B 108.1 . . ?
C33 C32 C35 119.7(8) . . ?
C33 C32 C31 121.3(8) . . ?
C35 C32 C31 119.0(8) . . ?
C32 C33 C3 119.8(7) . . ?
C32 C33 C34 118.7(7) . . ?
C3 C33 C34 121.5(7) . . ?
C33 C34 H34A 109.5 . . ?
C33 C34 H34B 109.5 . . ?
H34A C34 H34B 109.5 . . ?
C33 C34 H34C 109.5 . . ?
H34A C34 H34C 109.5 . . ?
H34B C34 H34C 109.5 . . ?
C32 C35 C37 119.8(8) . . ?
C32 C35 C36 118.8(9) . . ?
C37 C35 C36 121.3(8) . . ?
C35 C36 H36A 109.5 . . ?
C35 C36 H36B 109.5 . . ?
H36A C36 H36B 109.5 . . ?
C35 C36 H36C 109.5 . . ?
H36A C36 H36C 109.5 . . ?
H36B C36 H36C 109.5 . . ?
C2 C37 C35 120.3(7) . . ?
C2 C37 C38 120.3(8) . . ?
C35 C37 C38 119.4(8) . . ?
N39 C38 C37 109.7(8) . . ?
N39 C38 H38A 109.7 . . ?
C37 C38 H38A 109.7 . . ?
N39 C38 H38B 109.7 . . ?
C37 C38 H38B 109.7 . . ?
H38A C38 H38B 108.2 . . ?
C40 N39 C38 115.6(8) . . ?
C40 N39 H39A 108.4 . . ?
C38 N39 H39A 108.4 . . ?
C40 N39 H39B 108.4 . . ?
C38 N39 H39B 108.4 . . ?
H39A N39 H39B 107.4 . . ?
N39 C40 C41 115.1(9) . . ?
N39 C40 H40A 108.5 . . ?
C41 C40 H40A 108.5 . . ?
N39 C40 H40B 108.5 . . ?
C41 C40 H40B 108.5 . . ?
H40A C40 H40B 107.5 . . ?
C46 C41 C42 118.7(9) . . ?
C46 C41 C40 117.3(8) . . ?
C42 C41 C40 123.8(9) . . ?
C43 C42 C41 120.9(9) . . ?
C43 C42 H42 119.5 . . ?
C41 C42 H42 119.5 . . ?
C42 C43 C44 120.8(9) . . ?
C42 C43 H43 119.6 . . ?
C44 C43 H43 119.6 . . ?
C43 C44 C45 120.2(9) . . ?
C43 C44 H44 119.9 . . ?
C45 C44 H44 119.9 . . ?
C46 C45 C44 118.0(9) . . ?
C46 C45 C47 122.2(8) . . ?
C44 C45 C47 119.8(9) . . ?
C41 C46 C45 121.2(9) . . ?
C41 C46 H46 119.4 . . ?
C45 C46 H46 119.4 . . ?
N48 C47 C45 110.1(8) . . ?
N48 C47 H47A 109.6 . . ?
C45 C47 H47A 109.6 . . ?
N48 C47 H47B 109.6 . . ?
C45 C47 H47B 109.6 . . ?
H47A C47 H47B 108.2 . . ?
C47 N48 C49 115.7(7) . . ?
C47 N48 H48A 108.4 . . ?
C49 N48 H48A 108.4 . . ?
C47 N48 H48B 108.4 . . ?
C49 N48 H48B 108.4 . . ?
H48A N48 H48B 107.4 . . ?
N48 C49 C50 113.2(7) . . ?
N48 C49 H49A 108.9 . . ?
C50 C49 H49A 108.9 . . ?
N48 C49 H49B 108.9 . . ?
C50 C49 H49B 108.9 . . ?
H49A C49 H49B 107.8 . . ?
C51 C50 C53 120.7(7) . . ?
C51 C50 C49 122.5(8) . . ?
C53 C50 C49 116.8(7) . . ?
C50 C51 C16 119.1(7) . . ?
C50 C51 C52 121.0(7) . . ?
C16 C51 C52 119.9(8) . . ?
C51 C52 H52A 109.5 . . ?
C51 C52 H52B 109.5 . . ?
H52A C52 H52B 109.5 . . ?
C51 C52 H52C 109.5 . . ?
H52A C52 H52C 109.5 . . ?
H52B C52 H52C 109.5 . . ?
C19 C53 C50 118.9(7) . . ?
C19 C53 C54 119.4(8) . . ?
C50 C53 C54 121.8(7) . . ?
C53 C54 H54A 109.5 . . ?
C53 C54 H54B 109.5 . . ?
H54A C54 H54B 109.5 . . ?
C53 C54 H54C 109.5 . . ?
H54A C54 H54C 109.5 . . ?
H54B C54 H54C 109.5 . . ?

loop_
_geom_bond_atom_site_label_1
_geom_bond_atom_site_label_2
_geom_bond_distance
_geom_bond_site_symmetry_2
_geom_bond_publ_flag
C1 C2 1.540(11) . ?
C1 H1A 0.9600 . ?
C1 H1B 0.9600 . ?
C1 H1C 0.9600 . ?
C2 C3 1.388(10) . ?
C2 C37 1.390(11) . ?
C3 C33 1.421(11) . ?
C3 C4 1.516(11) . ?
C4 N5 1.527(10) . ?
C4 H4A 0.9700 . ?
C4 H4B 0.9700 . ?
N5 C6 1.475(9) . ?
N5 H5A 0.9000 . ?
N5 H5B 0.9000 . ?
C6 C7 1.496(11) . ?
C6 H6A 0.9700 . ?
C6 H6B 0.9700 . ?
C7 C12 1.379(11) . ?
C7 C8 1.402(11) . ?
C8 C9 1.372(12) . ?
C8 H8 0.9300 . ?
C9 C10 1.367(12) . ?
C9 H9 0.9300 . ?
C10 C11 1.402(12) . ?
C10 H10 0.9300 . ?
C11 C12 1.390(11) . ?
C11 C13 1.496(10) . ?
C12 H12 0.9300 . ?
C13 N14 1.477(10) . ?
C13 H13A 0.9700 . ?
C13 H13B 0.9700 . ?
N14 C15 1.536(10) . ?
N14 H14A 0.9000 . ?
N14 H14B 0.9000 . ?
C15 C16 1.511(11) . ?
C15 H15A 0.9700 . ?
C15 H15B 0.9700 . ?
C16 C17 1.391(11) . ?
C16 C51 1.417(10) . ?
C17 C19 1.390(11) . ?
C17 C18 1.534(10) . ?
C18 H18A 0.9600 . ?
C18 H18B 0.9600 . ?
C18 H18C 0.9600 . ?
C19 C53 1.421(11) . ?
C19 C20 1.489(11) . ?
C20 N21 1.539(11) . ?
C20 H20A 0.9700 . ?
C20 H20B 0.9700 . ?
N21 C22 1.493(11) . ?
N21 H21A 0.9000 . ?
N21 H21B 0.9000 . ?
C22 C23 1.521(13) . ?
C22 H22A 0.9700 . ?
C22 H22B 0.9700 . ?
C23 C24 1.376(13) . ?
C23 C28 1.378(13) . ?
C24 C25 1.342(15) . ?
C24 H24 0.9300 . ?
C25 C26 1.430(17) . ?
C25 H25 0.9300 . ?
C26 C27 1.393(13) . ?
C26 H26 0.9300 . ?
C27 C28 1.350(12) . ?
C27 C29 1.534(12) . ?
C28 H28 0.9300 . ?
C29 N30 1.488(11) . ?
C29 H29A 0.9700 . ?
C29 H29B 0.9700 . ?
N30 C31 1.488(11) . ?
N30 H30A 0.9000 . ?
N30 H30B 0.9000 . ?
C31 C32 1.499(12) . ?
C31 H31A 0.9700 . ?
C31 H31B 0.9700 . ?
C32 C33 1.391(11) . ?
C32 C35 1.396(12) . ?
C33 C34 1.513(11) . ?
C34 H34A 0.9600 . ?
C34 H34B 0.9600 . ?
C34 H34C 0.9600 . ?
C35 C37 1.406(12) . ?
C35 C36 1.506(12) . ?
C36 H36A 0.9600 . ?
C36 H36B 0.9600 . ?
C36 H36C 0.9600 . ?
C37 C38 1.531(12) . ?
C38 N39 1.501(12) . ?
C38 H38A 0.9700 . ?
C38 H38B 0.9700 . ?
N39 C40 1.445(13) . ?
N39 H39A 0.9000 . ?
N39 H39B 0.9000 . ?
C40 C41 1.524(13) . ?
C40 H40A 0.9700 . ?
C40 H40B 0.9700 . ?
C41 C46 1.365(13) . ?
C41 C42 1.395(12) . ?
C42 C43 1.323(13) . ?
C42 H42 0.9300 . ?
C43 C44 1.372(15) . ?
C43 H43 0.9300 . ?
C44 C45 1.391(13) . ?
C44 H44 0.9300 . ?
C45 C46 1.381(13) . ?
C45 C47 1.538(13) . ?
C46 H46 0.9300 . ?
C47 N48 1.453(12) . ?
C47 H47A 0.9700 . ?
C47 H47B 0.9700 . ?
N48 C49 1.501(10) . ?
N48 H48A 0.9000 . ?
N48 H48B 0.9000 . ?
C49 C50 1.507(11) . ?
C49 H49A 0.9700 . ?
C49 H49B 0.9700 . ?
C50 C51 1.386(11) . ?
C50 C53 1.424(11) . ?
C51 C52 1.482(11) . ?
C52 H52A 0.9600 . ?
C52 H52B 0.9600 . ?
C52 H52C 0.9600 . ?
C53 C54 1.496(12) . ?
C54 H54A 0.9600 . ?
C54 H54B 0.9600 . ?
C54 H54C 0.9600 . ?
O56A O56B 0.731(17) 1 ?
O56A O56B 0.731(17) . ?
O57A O57B 1.44(3) . ?
O57B O57A 1.44(3) 1 ?

loop_
_geom_hbond_atom_site_label_D
_geom_hbond_atom_site_label_H
_geom_hbond_atom_site_label_A
_geom_hbond_distance_DH
_geom_hbond_distance_HA
_geom_hbond_distance_DA
_geom_hbond_angle_DHA
_geom_hbond_site_symmetry_A
N5 H5A O56B 0.90 2.02 2.872(16) 157.4 1
N5 H5B I2 0.90 2.71 3.480(7) 144.4 2_545
N14 H14A I3 0.90 2.70 3.475(6) 145.1 2
N14 H14B I2 0.90 2.68 3.536(6) 159.8 1
N21 H21A I1 0.90 2.56 3.426(7) 161.9 1
N21 H21B I4 0.90 2.79 3.600(7) 151.0 1
N30 H30A O57A 0.90 2.26 3.141(12) 165.8 1
N30 H30B O55 0.90 1.90 2.794(9) 175.0 1
N39 H39A O57A 0.90 2.41 3.227(15) 150.8 1
N48 H48A I6 0.90 2.66 3.496(7) 154.1 1
N48 H48B I4 0.90 2.75 3.616(7) 160.4 1
